data_4080501
loop_
_publ_author_name
'Addy, David A.'
'Bates, Joshua I.'
'Kelly, Michael J.'
'Riddlestone, Ian M.'
'Aldridge, Simon'

_publ_section_title
;
 Aminoborane \s Complexes: Significance of Hydride Co-ligands in Dynamic
 Processes and Dehydrogenative Borylene Formation
;
_journal_issue 6
_journal_name_full Organometallics
_journal_page_first 1583
_journal_paper_doi 10.1021/om400040q
_journal_volume 32
_journal_year 2013
_chemical_formula_moiety 'C66 H76 B2 F24 N1 P1 Ru1'
_chemical_formula_sum 'C66 H76 B2 F24 N P Ru'
_chemical_formula_weight 1492.95
_space_group_IT_number 14
_symmetry_cell_setting monoclinic
_symmetry_space_group_name_Hall '-P 2ybc'
_symmetry_space_group_name_H-M 'P 1 21/c 1'
_atom_sites_solution_hydrogens difmap
_atom_sites_solution_primary other
_cell_angle_alpha 90
_cell_angle_beta 101.7398(4)
_cell_angle_gamma 90
_cell_formula_units_Z 4
_cell_length_a 18.74670(10)
_cell_length_b 14.67660(10)
_cell_length_c 26.1406(2)
_cell_measurement_reflns_used 15881
_cell_measurement_temperature 150
_cell_measurement_theta_max 27
_cell_measurement_theta_min 5
_cell_volume 7041.82(8)
_computing_cell_refinement 'DENZO/SCALEPACK (Otwinowski & Minor, 1997)'
_computing_data_collection 'COLLECT (Nonius, 2001).'
_computing_data_reduction 'DENZO/SCALEPACK (Otwinowski & Minor, 1997)'
_computing_molecular_graphics 'CAMERON (Watkin et al., 1996)'
_computing_publication_material 'CRYSTALS (Betteridge et al., 2003)'
_computing_structure_refinement 'CRYSTALS (Betteridge et al., 2003)'
_computing_structure_solution 'USER DEFINED STRUCTURE SOLUTION'
_diffrn_ambient_temperature 150
_diffrn_measured_fraction_theta_full 0.992
_diffrn_measured_fraction_theta_max 0.992
_diffrn_measurement_device Area
_diffrn_measurement_device_type 'Nonius KappaCCD'
_diffrn_measurement_method \w
_diffrn_radiation_monochromator graphite
_diffrn_radiation_type 'Mo K\a'
_diffrn_radiation_wavelength 0.71073
_diffrn_reflns_av_R_equivalents 0.049
_diffrn_reflns_limit_h_max 24
_diffrn_reflns_limit_h_min -23
_diffrn_reflns_limit_k_max 18
_diffrn_reflns_limit_k_min -18
_diffrn_reflns_limit_l_max 33
_diffrn_reflns_limit_l_min -33
_diffrn_reflns_number 30001
_diffrn_reflns_theta_full 26.555
_diffrn_reflns_theta_max 27.097
_diffrn_reflns_theta_min 5.105
_diffrn_standards_number 0
_exptl_absorpt_coefficient_mu 0.348
_exptl_absorpt_correction_T_max 0.97
_exptl_absorpt_correction_T_min 0.68
_exptl_absorpt_correction_type multi-scan
_exptl_absorpt_process_details 'DENZO/SCALEPACK (Otwinowski & Minor, 1997)'
_exptl_crystal_colour green
_exptl_crystal_density_diffrn 1.408
_exptl_crystal_density_method 'not measured'
_exptl_crystal_description block
_exptl_crystal_F_000 3056.000
_exptl_crystal_size_max 0.100
_exptl_crystal_size_mid 0.100
_exptl_crystal_size_min 0.100
_refine_diff_density_max 1.73
_refine_diff_density_min -2.01
_refine_ls_extinction_method None
_refine_ls_goodness_of_fit_ref 0.9292
_refine_ls_hydrogen_treatment noref
_refine_ls_matrix_type full
_refine_ls_number_parameters 1088
_refine_ls_number_reflns 15417
_refine_ls_number_restraints 1216
_refine_ls_R_factor_all 0.1199
_refine_ls_R_factor_gt 0.0810
_refine_ls_shift/su_max 0.0323174
_refine_ls_shift/su_mean 0.0005341
_refine_ls_structure_factor_coef Fsqd
_refine_ls_weighting_details
;
 Method, part 1, Chebychev polynomial, (Watkin, 1994, Prince, 1982) 
 [weight] = 1.0/[A~0~*T~0~(x)+A~1~*T~1~(x) ... +A~n-1~]*T~n-1~(x)] 
 where A~i~ are the Chebychev coefficients listed below and x= Fcalc/Fmax 
 Method = Robust Weighting (Prince, 1982) 
 W = [weight] * [1-(deltaF/6*sigmaF)^2^]^2^ 
 A~i~ are: 
 30.0 44.6 21.0 5.02 
;
_refine_ls_weighting_scheme calc
_refine_ls_wR_factor_all 0.2564
_refine_ls_wR_factor_gt 0.2032
_refine_ls_wR_factor_ref 0.2564
_reflns_limit_h_max 23
_reflns_limit_h_min -24
_reflns_limit_k_max 18
_reflns_limit_k_min 0
_reflns_limit_l_max 33
_reflns_limit_l_min 0
_reflns_number_gt 10468
_reflns_number_total 15417
_reflns_threshold_expression I>2.0\s(I)
_oxford_diffrn_Wilson_B_factor 2.35
_oxford_diffrn_Wilson_scale 54.37
_oxford_refine_ls_r_factor_ref 0.1199
_oxford_refine_ls_scale 0.15839(11)
_oxford_reflns_number_all 15417
_oxford_reflns_threshold_expression_ref I>-3.0\s(I)
_cod_data_source_file om400040q_si_002.cif
_cod_data_source_block 3a
_cod_depositor_comments
;
The following automatic conversions were performed:

'_atom_sites_solution_primary' value 'Other' changed to 'other'
according to /home/saulius/struct/CIF-dictionaries/cif_core.dic
dictionary named 'cif_core.dic' version 2.4.2 from 2011-04-26.

Automatic conversion script
Id: cif_fix_values 1891 2012-01-12 08:04:46Z andrius 
;
_cod_original_sg_symbol_H-M 'P 21/c '
_cod_original_formula_sum 'C66 H76 B2 F24 N1 P1 Ru1'
_cod_database_code 4080501

loop_
_symmetry_equiv_pos_as_xyz
x,y,z
-x,-y,-z
x,-y+1/2,z+1/2
-x,y+1/2,-z+1/2

loop_
_atom_site_label
_atom_site_type_symbol
_atom_site_fract_x
_atom_site_fract_y
_atom_site_fract_z
_atom_site_U_iso_or_equiv
_atom_site_occupancy
_atom_site_adp_type
_atom_site_refinement_flags_posn
_atom_site_refinement_flags_occupancy
_atom_site_disorder_assembly
_atom_site_disorder_group
F36 F 0.3963(4) 0.3436(3) 0.14952(17) 0.0780 1.0000 Uani . . . .
F38 F 0.3285(4) 0.2342(5) 0.16002(19) 0.1087 1.0000 Uani . . . .
F39 F 0.4413(4) 0.2221(5) 0.1833(2) 0.1156 1.0000 Uani . . . .
F86 F 0.5077(3) 0.2130(4) 0.5194(2) 0.0877 1.0000 Uani . . . .
F87 F 0.5077(3) 0.3459(5) 0.4952(3) 0.1151 1.0000 Uani . . . .
F88 F 0.4815(3) 0.3127(6) 0.5688(2) 0.1082 1.0000 Uani . . . .
F301 F 0.0355(8) 0.3180(7) 0.1669(4) 0.1253 0.507(8) Uani D P 2 1
F302 F -0.0068(6) 0.2137(10) 0.2060(4) 0.1324 0.507(8) Uani D P 2 1
F303 F 0.0879(5) 0.1927(8) 0.1778(4) 0.1028 0.507(8) Uani D P 2 1
F304 F -0.0076(5) 0.2850(8) 0.1795(4) 0.1084 0.493(8) Uani D P 2 2
F305 F 0.0464(7) 0.1650(6) 0.2015(5) 0.1241 0.493(8) Uani D P 2 2
F306 F 0.0974(6) 0.2672(11) 0.1671(4) 0.1308 0.493(8) Uani D P 2 2
F311 F 0.2088(6) 0.3467(6) 0.5558(4) 0.0754 0.451(8) Uani D P 2 5
F312 F 0.2117(6) 0.2026(6) 0.5578(4) 0.0800 0.451(8) Uani D P 2 5
F313 F 0.1405(4) 0.2713(9) 0.4972(3) 0.0892 0.451(8) Uani D P 2 5
F314 F 0.1742(5) 0.3553(5) 0.5206(4) 0.0835 0.549(8) Uani D P 2 6
F315 F 0.1550(4) 0.2144(6) 0.5073(3) 0.0658 0.549(8) Uani D P 2 6
F316 F 0.2245(4) 0.2588(8) 0.5760(3) 0.0906 0.549(8) Uani D P 2 6
F321 F 0.0352(7) 0.4367(7) 0.3860(4) 0.0933 0.491(10) Uani D P 2 4
F322 F 0.0178(5) 0.5101(7) 0.3143(4) 0.0901 0.491(10) Uani D P 2 4
F323 F 0.1147(4) 0.5304(6) 0.3719(4) 0.0788 0.491(10) Uani D P 2 4
F324 F 0.0987(6) 0.5474(5) 0.3439(5) 0.0893 0.509(10) Uani D P 2 3
F325 F 0.0815(6) 0.4504(7) 0.4013(3) 0.0872 0.509(10) Uani D P 2 3
F326 F -0.0028(3) 0.4784(7) 0.3348(4) 0.0825 0.509(10) Uani D P 2 3
F331 F 0.1159(6) -0.0347(7) 0.3694(5) 0.0868 0.439(10) Uani D P 2 7
F332 F 0.1764(5) -0.1535(5) 0.3642(5) 0.0762 0.439(10) Uani D P 2 7
F333 F 0.1234(6) -0.0868(9) 0.2960(3) 0.0984 0.439(10) Uani D P 2 7
F334 F 0.1668(5) -0.1574(5) 0.3289(5) 0.0967 0.561(10) Uani D P 2 8
F335 F 0.1032(4) -0.0389(6) 0.3114(4) 0.0770 0.561(10) Uani D P 2 8
F336 F 0.1441(5) -0.0758(8) 0.3896(3) 0.0940 0.561(10) Uani D P 2 8
F341 F 0.4716(5) -0.0434(9) 0.3879(3) 0.0827 0.435(8) Uani D P 3 1
F342 F 0.4597(6) -0.0114(7) 0.3083(4) 0.0798 0.435(8) Uani D P 3 1
F343 F 0.4265(6) -0.1382(5) 0.3307(5) 0.0849 0.435(8) Uani D P 3 1
F344 F 0.4221(4) -0.1003(6) 0.2985(3) 0.0818 0.565(8) Uani D P 3 2
F345 F 0.4460(5) -0.1102(6) 0.3804(3) 0.0887 0.565(8) Uani D P 3 2
F346 F 0.4823(4) 0.0014(5) 0.3439(4) 0.0808 0.565(8) Uani D P 3 2
F351 F 0.4201(9) 0.5758(10) 0.3380(10) 0.0865 0.262(15) Uani D P 3 3
F352 F 0.4912(12) 0.5404(14) 0.2862(6) 0.0793 0.262(15) Uani D P 3 3
F353 F 0.5100(10) 0.4856(13) 0.3642(7) 0.0910 0.262(15) Uani D P 3 3
F354 F 0.5180(4) 0.5197(6) 0.3040(4) 0.0984 0.738(15) Uani D P 3 4
F355 F 0.4778(5) 0.5088(5) 0.3751(2) 0.0906 0.738(15) Uani D P 3 4
F356 F 0.4156(4) 0.5804(4) 0.3095(4) 0.0877 0.738(15) Uani D P 3 4
C3 C 0.2728(3) -0.3567(4) 0.5057(2) 0.0323 1.0000 Uani . . . .
C4 C 0.2559(3) -0.3005(4) 0.4553(2) 0.0335 1.0000 Uani . . . .
C5 C 0.3063(4) -0.3245(4) 0.4187(3) 0.0435 1.0000 Uani . . . .
C6 C 0.3027(4) -0.4259(5) 0.4065(3) 0.0544 1.0000 Uani . . . .
C7 C 0.3193(4) -0.4820(4) 0.4561(3) 0.0484 1.0000 Uani . . . .
C8 C 0.2684(3) -0.4591(4) 0.4934(2) 0.0384 1.0000 Uani . . . .
C9 C 0.2234(3) -0.4102(4) 0.6008(2) 0.0345 1.0000 Uani . . . .
C10 C 0.3002(4) -0.4288(5) 0.6324(3) 0.0436 1.0000 Uani . . . .
C11 C 0.3012(5) -0.5152(6) 0.6654(4) 0.0699 1.0000 Uani . . . .
C12 C 0.2477(6) -0.5077(7) 0.7014(4) 0.0782 1.0000 Uani . . . .
C13 C 0.1714(5) -0.4888(6) 0.6707(3) 0.0649 1.0000 Uani . . . .
C14 C 0.1698(4) -0.4029(5) 0.6375(3) 0.0454 1.0000 Uani . . . .
C15 C 0.1253(3) -0.3029(4) 0.5241(2) 0.0332 1.0000 Uani . . . .
C16 C 0.0931(3) -0.3900(4) 0.4948(2) 0.0393 1.0000 Uani . . . .
C17 C 0.0109(3) -0.3815(6) 0.4772(3) 0.0505 1.0000 Uani . . . .
C18 C -0.0090(3) -0.2977(6) 0.4432(3) 0.0523 1.0000 Uani . . . .
C19 C 0.0211(4) -0.2125(6) 0.4720(3) 0.0525 1.0000 Uani . . . .
C20 C 0.1039(3) -0.2176(5) 0.4901(3) 0.0435 1.0000 Uani . . . .
C21 C 0.3972(4) -0.1849(5) 0.6481(3) 0.0495 1.0000 Uani . . . .
C22 C 0.3982(3) -0.2250(5) 0.5996(3) 0.0469 1.0000 Uani . . . .
C23 C 0.3713(3) -0.1775(4) 0.5530(3) 0.0403 1.0000 Uani . . . .
C24 C 0.3436(4) -0.0896(4) 0.5523(2) 0.0406 1.0000 Uani . . . .
C25 C 0.3415(4) -0.0494(4) 0.6016(3) 0.0436 1.0000 Uani . . . .
C26 C 0.3672(4) -0.0962(5) 0.6482(3) 0.0448 1.0000 Uani . . . .
C27 C 0.3202(5) -0.0370(5) 0.5012(3) 0.0583 1.0000 Uani . . . .
C28 C 0.3828(6) 0.0260(7) 0.4948(4) 0.0844 1.0000 Uani . . . .
C29 C 0.2502(7) 0.0148(8) 0.4974(5) 0.0951 1.0000 Uani . . . .
C30 C 0.4284(5) -0.2321(7) 0.6990(4) 0.0773 1.0000 Uani . . . .
C37 C 0.3870(4) 0.2789(5) 0.1826(2) 0.0445 1.0000 Uani . . . .
C40 C 0.3828(3) 0.3132(4) 0.2355(2) 0.0329 1.0000 Uani . . . .
C41 C 0.4211(3) 0.3910(4) 0.2535(2) 0.0386 1.0000 Uani . . . .
C42 C 0.4174(3) 0.4214(4) 0.3028(3) 0.0408 1.0000 Uani . . . .
C43 C 0.3756(3) 0.3755(4) 0.3336(2) 0.0374 1.0000 Uani . . . .
C44 C 0.3377(3) 0.2953(3) 0.3162(2) 0.0277 1.0000 Uani . . . .
C45 C 0.3433(3) 0.2658(4) 0.2664(2) 0.0315 1.0000 Uani . . . .
C47 C 0.2848(3) 0.1332(3) 0.34275(19) 0.0261 1.0000 Uani . . . .
C48 C 0.3497(3) 0.0881(4) 0.3424(2) 0.0309 1.0000 Uani . . . .
C49 C 0.3554(3) -0.0061(4) 0.3427(2) 0.0377 1.0000 Uani . . . .
C50 C 0.2942(4) -0.0599(4) 0.3428(3) 0.0417 1.0000 Uani . . . .
C51 C 0.2287(3) -0.0167(4) 0.3431(3) 0.0410 1.0000 Uani . . . .
C52 C 0.2239(3) 0.0778(4) 0.3430(2) 0.0354 1.0000 Uani . . . .
C61 C 0.2014(3) 0.2855(4) 0.3230(2) 0.0285 1.0000 Uani . . . .
C62 C 0.1694(3) 0.3589(4) 0.3438(2) 0.0323 1.0000 Uani . . . .
C63 C 0.1011(3) 0.3927(4) 0.3215(3) 0.0405 1.0000 Uani . . . .
C64 C 0.0620(3) 0.3570(5) 0.2759(3) 0.0433 1.0000 Uani . . . .
C65 C 0.0932(4) 0.2876(5) 0.2527(2) 0.0459 1.0000 Uani . . . .
C66 C 0.1611(3) 0.2524(4) 0.2761(2) 0.0362 1.0000 Uani . . . .
C75 C 0.3041(3) 0.2615(4) 0.4121(2) 0.0294 1.0000 Uani . . . .
C76 C 0.3753(3) 0.2702(4) 0.4393(2) 0.0314 1.0000 Uani . . . .
C77 C 0.3930(3) 0.2813(4) 0.4934(2) 0.0360 1.0000 Uani . . . .
C78 C 0.3384(3) 0.2846(5) 0.5222(2) 0.0391 1.0000 Uani . . . .
C79 C 0.2677(3) 0.2731(4) 0.4963(2) 0.0379 1.0000 Uani . . . .
C80 C 0.2507(3) 0.2602(4) 0.4424(2) 0.0333 1.0000 Uani . . . .
C85 C 0.4709(4) 0.2914(5) 0.5195(3) 0.0477 1.0000 Uani . . . .
C210 C 0.0890(7) -0.1011(15) 0.6814(8) 0.0890 0.351(11) Uani D P 1 1
C211 C 0.0944(16) -0.180(2) 0.7197(10) 0.0948 0.351(11) Uani D P 1 1
C212 C 0.0242(13) -0.106(2) 0.6354(10) 0.0957 0.351(11) Uani D P 1 1
C220 C 0.0817(5) -0.0717(9) 0.6628(6) 0.0973 0.649(11) Uani D P 1 2
C221 C 0.0431(9) -0.1555(11) 0.6783(8) 0.1044 0.649(11) Uani D P 1 2
C222 C 0.0474(11) -0.0317(12) 0.6099(7) 0.1130 0.649(11) Uani D P 1 2
C230 C 0.2185(8) -0.0721(16) 0.7125(6) 0.0925 0.333(11) Uani D P 1 1
C231 C 0.222(2) 0.0316(16) 0.7133(13) 0.0965 0.333(11) Uani D P 1 1
C232 C 0.1878(18) -0.1142(19) 0.7569(11) 0.0984 0.333(11) Uani D P 1 1
C240 C 0.2056(6) -0.0121(7) 0.6801(5) 0.0918 0.667(11) Uani D P 1 2
C241 C 0.2244(10) -0.0138(10) 0.7397(5) 0.0964 0.667(11) Uani D P 1 2
C242 C 0.1741(11) 0.0778(10) 0.6566(6) 0.1114 0.667(11) Uani D P 1 2
C300 C 0.0568(4) 0.2544(5) 0.2037(2) 0.1142 1.0000 Uani D . . .
C310 C 0.2075(2) 0.2740(4) 0.52534(19) 0.0720 1.0000 Uani D . . .
C320 C 0.0692(3) 0.4656(3) 0.3491(2) 0.0802 1.0000 Uani D . . .
C330 C 0.1628(2) -0.0709(3) 0.3433(3) 0.0787 1.0000 Uani D . . .
C340 C 0.4250(2) -0.0509(4) 0.3420(2) 0.0724 1.0000 Uani D . . .
C350 C 0.4571(3) 0.5062(3) 0.3228(2) 0.0820 1.0000 Uani D . . .
Ru1 Ru 0.28065(2) -0.18195(3) 0.597729(17) 0.0300 1.0000 Uani . . . .
P2 P 0.22280(7) -0.31243(9) 0.55561(5) 0.0286 1.0000 Uani . . . .
B31 B 0.1778(4) -0.1580(6) 0.6275(4) 0.0717 1.0000 Uani D . . .
B46 B 0.2820(3) 0.2444(4) 0.3487(2) 0.0265 1.0000 Uani . . . .
N200 N 0.1584(4) -0.0924(5) 0.6594(3) 0.0801 0.512(11) Uani D P 1 2
N201 N 0.1623(5) -0.1054(6) 0.6670(4) 0.0792 0.488(11) Uani D P 1 1
H31 H 0.3247 -0.3451 0.5206 0.0385 1.0000 Uiso . . . .
H42 H 0.2608 -0.2363 0.4641 0.0398 1.0000 Uiso . . . .
H41 H 0.2065 -0.3121 0.4373 0.0400 1.0000 Uiso . . . .
H52 H 0.3557 -0.3098 0.4354 0.0517 1.0000 Uiso . . . .
H51 H 0.2929 -0.2901 0.3866 0.0519 1.0000 Uiso . . . .
H61 H 0.3378 -0.4407 0.3850 0.0651 1.0000 Uiso . . . .
H62 H 0.2542 -0.4414 0.3874 0.0649 1.0000 Uiso . . . .
H71 H 0.3689 -0.4699 0.4736 0.0582 1.0000 Uiso . . . .
H72 H 0.3146 -0.5460 0.4473 0.0579 1.0000 Uiso . . . .
H81 H 0.2832 -0.4931 0.5256 0.0459 1.0000 Uiso . . . .
H82 H 0.2191 -0.4751 0.4771 0.0458 1.0000 Uiso . . . .
H91 H 0.2092 -0.4636 0.5786 0.0410 1.0000 Uiso . . . .
H102 H 0.3155 -0.3769 0.6549 0.0519 1.0000 Uiso . . . .
H101 H 0.3332 -0.4360 0.6090 0.0518 1.0000 Uiso . . . .
H112 H 0.3498 -0.5237 0.6860 0.0839 1.0000 Uiso . . . .
H111 H 0.2886 -0.5674 0.6422 0.0838 1.0000 Uiso . . . .
H121 H 0.2476 -0.5643 0.7204 0.0939 1.0000 Uiso . . . .
H122 H 0.2626 -0.4577 0.7257 0.0939 1.0000 Uiso . . . .
H131 H 0.1387 -0.4810 0.6948 0.0780 1.0000 Uiso . . . .
H132 H 0.1553 -0.5393 0.6475 0.0779 1.0000 Uiso . . . .
H141 H 0.1836 -0.3513 0.6610 0.0552 1.0000 Uiso . . . .
H142 H 0.1207 -0.3939 0.6169 0.0549 1.0000 Uiso . . . .
H151 H 0.0998 -0.2975 0.5533 0.0401 1.0000 Uiso . . . .
H162 H 0.1042 -0.4417 0.5183 0.0471 1.0000 Uiso . . . .
H161 H 0.1149 -0.3992 0.4643 0.0472 1.0000 Uiso . . . .
H172 H -0.0106 -0.3763 0.5079 0.0609 1.0000 Uiso . . . .
H171 H -0.0075 -0.4358 0.4579 0.0612 1.0000 Uiso . . . .
H181 H -0.0617 -0.2928 0.4331 0.0629 1.0000 Uiso . . . .
H182 H 0.0115 -0.3038 0.4120 0.0630 1.0000 Uiso . . . .
H191 H -0.0005 -0.2056 0.5025 0.0629 1.0000 Uiso . . . .
H192 H 0.0088 -0.1599 0.4498 0.0629 1.0000 Uiso . . . .
H201 H 0.1218 -0.1638 0.5098 0.0519 1.0000 Uiso . . . .
H202 H 0.1253 -0.2212 0.4592 0.0519 1.0000 Uiso . . . .
H221 H 0.4114 -0.2890 0.5979 0.0561 1.0000 Uiso . . . .
H231 H 0.3676 -0.2097 0.5201 0.0481 1.0000 Uiso . . . .
H251 H 0.3161 0.0084 0.6024 0.0520 1.0000 Uiso . . . .
H261 H 0.3596 -0.0706 0.6811 0.0540 1.0000 Uiso . . . .
H271 H 0.3132 -0.0809 0.4726 0.0698 1.0000 Uiso . . . .
H281 H 0.3706 0.0575 0.4619 0.1269 1.0000 Uiso . . . .
H283 H 0.3904 0.0698 0.5226 0.1269 1.0000 Uiso . . . .
H282 H 0.4267 -0.0086 0.4962 0.1268 1.0000 Uiso . . . .
H292 H 0.2380 0.0442 0.4638 0.1429 1.0000 Uiso . . . .
H291 H 0.2565 0.0597 0.5247 0.1430 1.0000 Uiso . . . .
H293 H 0.2122 -0.0269 0.5014 0.1429 1.0000 Uiso . . . .
H301 H 0.3949 -0.2275 0.7222 0.1159 1.0000 Uiso . . . .
H303 H 0.4737 -0.2036 0.7149 0.1159 1.0000 Uiso . . . .
H302 H 0.4369 -0.2954 0.6927 0.1159 1.0000 Uiso . . . .
H411 H 0.4484 0.4223 0.2330 0.0460 1.0000 Uiso . . . .
H431 H 0.3731 0.3986 0.3664 0.0449 1.0000 Uiso . . . .
H451 H 0.3198 0.2121 0.2536 0.0379 1.0000 Uiso . . . .
H481 H 0.3913 0.1223 0.3426 0.0366 1.0000 Uiso . . . .
H501 H 0.2973 -0.1228 0.3425 0.0499 1.0000 Uiso . . . .
H521 H 0.1793 0.1046 0.3433 0.0419 1.0000 Uiso . . . .
H621 H 0.1948 0.3859 0.3740 0.0388 1.0000 Uiso . . . .
H641 H 0.0159 0.3786 0.2611 0.0520 1.0000 Uiso . . . .
H661 H 0.1803 0.2052 0.2596 0.0430 1.0000 Uiso . . . .
H761 H 0.4128 0.2684 0.4208 0.0378 1.0000 Uiso . . . .
H781 H 0.3497 0.2941 0.5582 0.0470 1.0000 Uiso . . . .
H801 H 0.2018 0.2512 0.4260 0.0398 1.0000 Uiso . . . .
H2101 H 0.0859 -0.0444 0.7008 0.1070 0.351(11) Uiso . P 1 1
H2321 H 0.1390 -0.1565 0.7493 0.1444 0.351(11) Uiso . P 1 1
H2112 H 0.0463 -0.1838 0.7327 0.1420 0.351(11) Uiso . P 1 1
H2113 H 0.1061 -0.2394 0.7004 0.1420 0.351(11) Uiso . P 1 1
H2121 H 0.0338 -0.0703 0.6069 0.1430 0.351(11) Uiso . P 1 1
H2123 H -0.0185 -0.0832 0.6459 0.1430 0.351(11) Uiso . P 1 1
H2122 H 0.0163 -0.1683 0.6245 0.1429 0.351(11) Uiso . P 1 1
H2201 H 0.0825 -0.0246 0.6899 0.1171 0.649(11) Uiso . P 1 2
H2212 H 0.0752 -0.1889 0.7052 0.1570 0.649(11) Uiso . P 1 2
H2213 H 0.0004 -0.1371 0.6907 0.1569 0.649(11) Uiso . P 1 2
H2211 H 0.0288 -0.1937 0.6479 0.1568 0.649(11) Uiso . P 1 2
H2222 H 0.0828 0.0074 0.5988 0.1699 0.649(11) Uiso . P 1 2
H2221 H 0.0050 0.0029 0.6131 0.1700 0.649(11) Uiso . P 1 2
H2223 H 0.0342 -0.0804 0.5852 0.1700 0.649(11) Uiso . P 1 2
H2301 H 0.2664 -0.0982 0.7113 0.1110 0.333(11) Uiso . P 1 1
H2311 H 0.2326 0.0537 0.6808 0.1449 0.333(11) Uiso . P 1 1
H2313 H 0.2604 0.0512 0.7415 0.1450 0.333(11) Uiso . P 1 1
H2312 H 0.1766 0.0561 0.7179 0.1450 0.333(11) Uiso . P 1 1
H2324 H 0.2085 -0.1727 0.7738 0.1470 0.333(11) Uiso . P 1 1
H2322 H 0.2083 -0.0895 0.7941 0.1471 0.333(11) Uiso . P 1 1
H2323 H 0.1445 -0.0793 0.7686 0.1470 0.333(11) Uiso . P 1 1
H2401 H 0.2516 -0.0208 0.6685 0.1101 0.667(11) Uiso . P 1 2
H2411 H 0.2241 -0.0751 0.7525 0.1441 0.667(11) Uiso . P 1 2
H2413 H 0.1892 0.0213 0.7532 0.1439 0.667(11) Uiso . P 1 2
H2412 H 0.2719 0.0120 0.7518 0.1440 0.667(11) Uiso . P 1 2
H2422 H 0.1292 0.0663 0.6317 0.1670 0.667(11) Uiso . P 1 2
H2421 H 0.1638 0.1166 0.6838 0.1670 0.667(11) Uiso . P 1 2
H2423 H 0.2086 0.1072 0.6391 0.1670 0.667(11) Uiso . P 1 2
H29 H 0.2427 -0.2137 0.6486 0.0854 1.0000 Uiso . . . .
H53 H 0.2134 -0.1258 0.5749 0.0724 1.0000 Uiso . . . .
H58 H 0.1297 -0.2064 0.6140 0.0673 1.0000 Uiso . . . .

loop_
_atom_site_aniso_label
_atom_site_aniso_U_11
_atom_site_aniso_U_22
_atom_site_aniso_U_33
_atom_site_aniso_U_23
_atom_site_aniso_U_13
_atom_site_aniso_U_12
F36 0.139(5) 0.057(3) 0.043(2) 0.013(2) 0.033(3) -0.015(3)
F38 0.147(6) 0.141(6) 0.046(3) -0.035(3) 0.038(3) -0.091(5)
F39 0.182(7) 0.121(5) 0.047(3) 0.001(3) 0.031(3) 0.095(5)
F86 0.043(2) 0.096(4) 0.114(5) -0.016(3) -0.005(3) 0.014(3)
F87 0.060(3) 0.151(6) 0.114(5) 0.062(4) -0.031(3) -0.057(4)
F88 0.048(3) 0.210(8) 0.059(3) -0.063(4) -0.007(2) -0.003(4)
F301 0.119(7) 0.137(7) 0.086(5) -0.048(5) -0.056(5) 0.049(6)
F302 0.112(6) 0.156(7) 0.101(6) -0.061(6) -0.045(5) 0.026(6)
F303 0.094(6) 0.112(6) 0.071(5) -0.067(5) -0.057(4) 0.067(5)
F304 0.074(5) 0.143(7) 0.077(5) -0.062(5) -0.060(4) 0.071(5)
F305 0.108(6) 0.130(6) 0.098(6) -0.069(6) -0.062(5) 0.048(6)
F306 0.115(6) 0.164(7) 0.090(5) -0.064(6) -0.037(4) 0.041(6)
F311 0.079(5) 0.094(5) 0.069(5) -0.027(4) 0.051(4) -0.016(5)
F312 0.091(5) 0.096(5) 0.071(5) -0.013(4) 0.060(4) -0.024(5)
F313 0.064(4) 0.139(6) 0.072(5) -0.016(5) 0.032(4) -0.007(5)
F314 0.081(5) 0.093(5) 0.096(5) -0.014(5) 0.063(4) -0.006(4)
F315 0.051(4) 0.074(5) 0.085(4) -0.018(4) 0.046(3) -0.020(3)
F316 0.077(4) 0.144(6) 0.059(4) -0.010(5) 0.033(4) -0.017(5)
F321 0.066(5) 0.096(5) 0.124(6) -0.042(5) 0.033(4) 0.016(4)
F322 0.057(5) 0.078(5) 0.126(6) -0.038(5) -0.003(4) 0.030(4)
F323 0.058(4) 0.070(5) 0.100(6) -0.051(5) -0.001(4) 0.015(4)
F324 0.072(5) 0.067(4) 0.123(6) -0.040(5) 0.006(5) 0.010(4)
F325 0.064(5) 0.091(5) 0.106(5) -0.044(5) 0.017(4) 0.031(4)
F326 0.040(4) 0.087(5) 0.121(6) -0.042(5) 0.016(4) 0.013(4)
F331 0.061(5) 0.062(5) 0.143(6) 0.013(5) 0.032(5) -0.023(4)
F332 0.058(4) 0.051(4) 0.116(6) 0.034(5) 0.008(5) -0.027(4)
F333 0.078(5) 0.081(6) 0.128(6) 0.021(5) 0.001(5) -0.041(5)
F334 0.072(5) 0.056(4) 0.159(7) -0.008(5) 0.017(5) -0.023(4)
F335 0.051(4) 0.049(4) 0.125(6) 0.013(4) 0.004(4) -0.024(3)
F336 0.074(5) 0.088(5) 0.122(6) 0.031(5) 0.024(4) -0.036(4)
F341 0.058(5) 0.082(5) 0.108(6) -0.003(5) 0.016(4) 0.030(4)
F342 0.061(5) 0.082(5) 0.107(6) 0.013(5) 0.042(4) 0.033(4)
F343 0.068(5) 0.052(4) 0.133(6) -0.010(5) 0.016(5) 0.024(4)
F344 0.064(4) 0.081(5) 0.106(5) -0.018(4) 0.031(4) 0.027(4)
F345 0.078(5) 0.079(5) 0.113(5) 0.030(4) 0.028(4) 0.040(4)
F346 0.042(3) 0.058(4) 0.141(6) -0.009(4) 0.016(4) 0.013(3)
F351 0.103(6) 0.063(5) 0.106(7) -0.046(6) 0.049(6) -0.039(5)
F352 0.093(6) 0.058(6) 0.097(6) -0.030(5) 0.044(5) -0.048(5)
F353 0.104(7) 0.071(6) 0.106(6) -0.043(6) 0.039(5) -0.045(6)
F354 0.089(5) 0.089(4) 0.132(5) -0.055(4) 0.058(4) -0.054(4)
F355 0.101(5) 0.072(4) 0.102(4) -0.047(3) 0.028(4) -0.051(4)
F356 0.129(5) 0.044(3) 0.103(5) -0.027(3) 0.055(4) -0.033(3)
C3 0.034(3) 0.025(2) 0.039(3) -0.007(2) 0.008(2) 0.001(2)
C4 0.038(3) 0.030(3) 0.033(3) -0.004(2) 0.006(2) -0.001(2)
C5 0.048(3) 0.041(3) 0.047(3) -0.003(3) 0.021(3) 0.001(3)
C6 0.068(5) 0.048(4) 0.054(4) -0.015(3) 0.027(4) -0.002(3)
C7 0.053(4) 0.035(3) 0.061(4) -0.012(3) 0.021(3) 0.002(3)
C8 0.046(3) 0.025(3) 0.045(3) -0.001(2) 0.013(3) 0.000(2)
C9 0.039(3) 0.029(3) 0.033(3) 0.005(2) 0.002(2) -0.001(2)
C10 0.043(3) 0.043(3) 0.044(3) 0.012(3) 0.005(3) 0.009(3)
C11 0.070(5) 0.058(5) 0.076(6) 0.032(4) 0.000(4) 0.009(4)
C12 0.082(6) 0.088(7) 0.062(5) 0.043(5) 0.008(4) 0.002(5)
C13 0.074(5) 0.063(5) 0.061(5) 0.026(4) 0.022(4) -0.011(4)
C14 0.051(4) 0.045(4) 0.041(3) 0.013(3) 0.009(3) -0.002(3)
C15 0.033(3) 0.038(3) 0.029(3) 0.002(2) 0.005(2) -0.001(2)
C16 0.032(3) 0.046(3) 0.038(3) -0.003(3) 0.003(2) -0.011(3)
C17 0.030(3) 0.080(5) 0.042(3) -0.001(3) 0.008(3) -0.011(3)
C18 0.029(3) 0.087(6) 0.039(3) 0.007(3) 0.002(2) 0.001(3)
C19 0.040(3) 0.072(5) 0.043(4) 0.013(3) 0.004(3) 0.014(3)
C20 0.037(3) 0.048(4) 0.044(3) 0.007(3) 0.006(3) 0.005(3)
C21 0.041(3) 0.052(4) 0.049(4) -0.001(3) -0.004(3) -0.006(3)
C22 0.033(3) 0.046(4) 0.059(4) -0.008(3) 0.002(3) 0.003(3)
C23 0.037(3) 0.038(3) 0.048(3) -0.012(3) 0.014(3) -0.010(3)
C24 0.048(3) 0.033(3) 0.043(3) -0.004(2) 0.015(3) -0.016(3)
C25 0.047(3) 0.032(3) 0.053(4) -0.008(3) 0.013(3) -0.010(3)
C26 0.045(3) 0.045(3) 0.044(3) -0.013(3) 0.006(3) -0.010(3)
C27 0.084(6) 0.046(4) 0.047(4) 0.000(3) 0.019(4) -0.020(4)
C28 0.117(8) 0.071(6) 0.075(6) 0.013(5) 0.042(6) -0.033(6)
C29 0.104(8) 0.080(7) 0.100(8) 0.052(6) 0.017(6) 0.003(6)
C30 0.070(6) 0.081(6) 0.065(5) 0.013(5) -0.022(4) -0.003(5)
C37 0.062(4) 0.040(3) 0.035(3) 0.004(3) 0.015(3) -0.008(3)
C40 0.038(3) 0.028(3) 0.033(3) 0.004(2) 0.009(2) 0.002(2)
C41 0.041(3) 0.034(3) 0.045(3) 0.005(3) 0.019(3) -0.002(2)
C42 0.041(3) 0.031(3) 0.052(4) -0.006(3) 0.014(3) -0.012(2)
C43 0.039(3) 0.034(3) 0.042(3) -0.010(2) 0.014(3) -0.006(2)
C44 0.029(2) 0.025(2) 0.030(2) -0.0003(19) 0.006(2) 0.0008(19)
C45 0.034(3) 0.028(3) 0.030(3) 0.000(2) 0.003(2) -0.006(2)
C47 0.030(3) 0.027(2) 0.022(2) 0.0014(19) 0.0048(19) -0.001(2)
C48 0.031(3) 0.032(3) 0.029(3) 0.002(2) 0.006(2) -0.001(2)
C49 0.042(3) 0.031(3) 0.041(3) -0.004(2) 0.011(3) 0.004(2)
C50 0.055(4) 0.026(3) 0.047(3) 0.002(2) 0.015(3) -0.001(3)
C51 0.043(3) 0.031(3) 0.050(4) 0.003(3) 0.013(3) -0.007(2)
C52 0.032(3) 0.029(3) 0.045(3) 0.001(2) 0.008(2) 0.000(2)
C61 0.028(2) 0.028(2) 0.030(3) -0.001(2) 0.008(2) -0.002(2)
C62 0.027(3) 0.030(3) 0.038(3) -0.006(2) 0.001(2) -0.002(2)
C63 0.036(3) 0.036(3) 0.048(3) -0.004(3) 0.006(3) 0.005(2)
C64 0.038(3) 0.043(3) 0.042(3) 0.005(3) -0.006(3) 0.004(3)
C65 0.040(3) 0.055(4) 0.036(3) -0.006(3) -0.008(3) 0.006(3)
C66 0.036(3) 0.044(3) 0.028(3) -0.004(2) 0.005(2) 0.002(2)
C75 0.034(3) 0.026(2) 0.028(2) -0.003(2) 0.004(2) -0.001(2)
C76 0.031(3) 0.031(3) 0.033(3) -0.005(2) 0.009(2) 0.002(2)
C77 0.030(3) 0.037(3) 0.038(3) -0.006(2) 0.001(2) -0.001(2)
C78 0.043(3) 0.047(3) 0.025(3) -0.003(2) 0.003(2) 0.001(3)
C79 0.038(3) 0.046(3) 0.030(3) 0.002(2) 0.009(2) -0.002(3)
C80 0.031(3) 0.040(3) 0.028(3) 0.001(2) 0.005(2) -0.004(2)
C85 0.039(3) 0.064(4) 0.037(3) -0.008(3) -0.001(3) -0.001(3)
C210 0.077(7) 0.094(8) 0.107(8) -0.045(7) 0.045(6) -0.018(7)
C211 0.087(9) 0.100(10) 0.110(10) -0.039(8) 0.050(8) -0.021(9)
C212 0.080(9) 0.104(10) 0.112(10) -0.044(9) 0.040(8) -0.018(9)
C220 0.087(6) 0.098(6) 0.121(7) -0.029(6) 0.055(5) 0.000(5)
C221 0.085(7) 0.109(8) 0.136(9) -0.021(7) 0.062(7) -0.006(6)
C222 0.107(8) 0.110(8) 0.132(8) -0.023(7) 0.046(7) 0.014(7)
C230 0.079(7) 0.099(8) 0.106(8) -0.056(7) 0.034(6) -0.008(7)
C231 0.082(9) 0.098(9) 0.113(10) -0.060(9) 0.028(9) -0.010(9)
C232 0.084(9) 0.108(10) 0.111(10) -0.054(9) 0.039(8) -0.004(9)
C240 0.099(6) 0.087(6) 0.098(6) -0.043(5) 0.042(5) -0.015(5)
C241 0.109(8) 0.092(7) 0.094(7) -0.048(6) 0.034(7) -0.016(7)
C242 0.124(8) 0.096(7) 0.117(8) -0.034(7) 0.031(7) -0.013(7)
C300 0.096(4) 0.136(5) 0.082(4) -0.062(4) -0.050(4) 0.054(4)
C310 0.066(3) 0.099(4) 0.065(3) -0.017(3) 0.045(3) -0.016(3)
C320 0.052(3) 0.075(3) 0.111(4) -0.040(3) 0.009(3) 0.018(2)
C330 0.058(3) 0.053(3) 0.124(4) 0.018(3) 0.017(3) -0.026(2)
C340 0.056(3) 0.060(3) 0.106(4) 0.002(3) 0.027(3) 0.025(2)
C350 0.095(4) 0.062(3) 0.102(4) -0.040(3) 0.052(3) -0.043(3)
Ru1 0.0330(2) 0.0254(2) 0.0311(2) -0.00321(18) 0.00530(16) -0.00036(18)
P2 0.0304(6) 0.0253(6) 0.0290(6) 0.0000(5) 0.0034(5) 0.0002(5)
B31 0.065(4) 0.075(5) 0.084(5) -0.037(4) 0.037(4) -0.012(4)
B46 0.028(3) 0.027(3) 0.025(3) -0.002(2) 0.007(2) -0.001(2)
N200 0.078(5) 0.081(5) 0.094(5) -0.041(4) 0.049(4) -0.011(4)
N201 0.069(5) 0.085(6) 0.094(6) -0.051(5) 0.040(5) -0.015(5)

loop_
_atom_type_symbol
_atom_type_scat_dispersion_real
_atom_type_scat_dispersion_imag
_atom_type_scat_Cromer_Mann_a1
_atom_type_scat_Cromer_Mann_b1
_atom_type_scat_Cromer_Mann_a2
_atom_type_scat_Cromer_Mann_b2
_atom_type_scat_Cromer_Mann_a3
_atom_type_scat_Cromer_Mann_b3
_atom_type_scat_Cromer_Mann_a4
_atom_type_scat_Cromer_Mann_b4
_atom_type_scat_Cromer_Mann_c
_atom_type_scat_source
C 0.0033 0.0016 2.3100 20.8439 1.0200 10.2075 1.5886 0.5687 0.8650 51.6512 0.2156 'International Tables Vol C 4.2.6.8 and 6.1.1.4'
H 0.0000 0.0000 0.4930 10.5109 0.3229 26.1257 0.1402 3.1424 0.0408 57.7998 0.0030 'International Tables Vol C 4.2.6.8 and 6.1.1.4'
P 0.1023 0.0942 6.4345 1.9067 4.1791 27.1570 1.7800 0.5260 1.4908 68.1645 1.1149 'International Tables Vol C 4.2.6.8 and 6.1.1.4'
Fe 0.3463 0.8444 11.7695 4.7611 7.3573 0.3072 3.5222 15.3535 2.3045 76.8805 1.0369 'International Tables Vol C 4.2.6.8 and 6.1.1.4'
Ru -1.2594 0.8363 19.2674 0.8085 12.9182 8.4347 4.8634 24.7997 1.5676 94.2928 5.3787 'International Tables Vol C 4.2.6.8 and 6.1.1.4'
Cl 0.1484 0.1585 11.4604 0.0104 7.1964 1.1662 6.2556 18.5194 1.6455 47.7784 -9.5574 'International Tables Vol C 4.2.6.8 and 6.1.1.4'
F 0.0171 0.0103 3.5392 10.2825 2.6412 4.2944 1.5170 0.2615 1.0243 26.1476 0.2776 'International Tables Vol C 4.2.6.8 and 6.1.1.4'
B 0.0013 0.0007 2.0545 23.2185 1.3326 1.0210 1.0979 60.3498 0.7068 0.1403 -0.1932 'International Tables Vol C 4.2.6.8 and 6.1.1.4'
N 0.0061 0.0033 12.2126 0.0057 3.1322 9.8933 2.0125 28.9975 1.1663 0.5826 -11.5290 'International Tables Vol C 4.2.6.8 and 6.1.1.4'

loop_
_geom_angle_atom_site_label_1
_geom_angle_atom_site_label_2
_geom_angle_atom_site_label_3
_geom_angle
_geom_angle_publ_flag
C4 C3 C8 110.7(5) yes
C4 C3 P2 111.5(4) yes
C8 C3 P2 118.2(4) yes
C4 C3 H31 105.2 no
C8 C3 H31 105.0 no
P2 C3 H31 104.9 no
C3 C4 C5 111.7(5) yes
C3 C4 H42 109.0 no
C5 C4 H42 109.5 no
C3 C4 H41 109.6 no
C5 C4 H41 108.0 no
H42 C4 H41 108.9 no
C4 C5 C6 110.6(5) yes
C4 C5 H52 109.0 no
C6 C5 H52 108.2 no
C4 C5 H51 109.9 no
C6 C5 H51 109.7 no
H52 C5 H51 109.4 no
C5 C6 C7 111.1(6) yes
C5 C6 H61 109.4 no
C7 C6 H61 109.1 no
C5 C6 H62 109.5 no
C7 C6 H62 108.8 no
H61 C6 H62 108.9 no
C6 C7 C8 112.2(6) yes
C6 C7 H71 108.6 no
C8 C7 H71 108.7 no
C6 C7 H72 109.4 no
C8 C7 H72 109.0 no
H71 C7 H72 108.9 no
C3 C8 C7 109.5(5) yes
C3 C8 H81 109.1 no
C7 C8 H81 109.5 no
C3 C8 H82 109.7 no
C7 C8 H82 109.4 no
H81 C8 H82 109.6 no
C10 C9 C14 109.9(5) yes
C10 C9 P2 111.4(4) yes
C14 C9 P2 115.2(4) yes
C10 C9 H91 106.8 no
C14 C9 H91 107.2 no
P2 C9 H91 106.0 no
C9 C10 C11 110.7(6) yes
C9 C10 H102 108.5 no
C11 C10 H102 109.9 no
C9 C10 H101 109.4 no
C11 C10 H101 109.3 no
H102 C10 H101 108.9 no
C10 C11 C12 110.9(7) yes
C10 C11 H112 108.8 no
C12 C11 H112 109.3 no
C10 C11 H111 109.1 no
C12 C11 H111 109.7 no
H112 C11 H111 109.1 no
C11 C12 C13 110.9(7) yes
C11 C12 H121 109.0 no
C13 C12 H121 109.1 no
C11 C12 H122 108.8 no
C13 C12 H122 108.8 no
H121 C12 H122 110.1 no
C12 C13 C14 111.1(7) yes
C12 C13 H131 109.2 no
C14 C13 H131 109.3 no
C12 C13 H132 109.3 no
C14 C13 H132 108.0 no
H131 C13 H132 109.9 no
C9 C14 C13 111.1(6) yes
C9 C14 H141 109.0 no
C13 C14 H141 108.1 no
C9 C14 H142 109.3 no
C13 C14 H142 109.4 no
H141 C14 H142 110.0 no
C16 C15 C20 110.8(5) yes
C16 C15 P2 114.1(4) yes
C20 C15 P2 115.8(4) yes
C16 C15 H151 104.4 no
C20 C15 H151 105.9 no
P2 C15 H151 104.6 no
C15 C16 C17 110.5(6) yes
C15 C16 H162 108.7 no
C17 C16 H162 109.1 no
C15 C16 H161 109.4 no
C17 C16 H161 109.3 no
H162 C16 H161 109.7 no
C16 C17 C18 110.9(5) yes
C16 C17 H172 108.9 no
C18 C17 H172 109.0 no
C16 C17 H171 108.8 no
C18 C17 H171 109.9 no
H172 C17 H171 109.4 no
C17 C18 C19 110.8(5) yes
C17 C18 H181 109.5 no
C19 C18 H181 109.3 no
C17 C18 H182 108.9 no
C19 C18 H182 108.8 no
H181 C18 H182 109.5 no
C18 C19 C20 111.5(6) yes
C18 C19 H191 108.6 no
C20 C19 H191 108.7 no
C18 C19 H192 110.0 no
C20 C19 H192 109.2 no
H191 C19 H192 108.8 no
C15 C20 C19 110.3(6) yes
C15 C20 H201 109.5 no
C19 C20 H201 110.2 no
C15 C20 H202 109.4 no
C19 C20 H202 108.1 no
H201 C20 H202 109.3 no
C22 C21 C26 117.7(6) yes
C22 C21 C30 122.1(7) yes
C26 C21 C30 120.2(7) yes
C22 C21 Ru1 71.2(4) yes
C26 C21 Ru1 69.8(4) yes
C30 C21 Ru1 131.5(6) yes
C21 C22 C23 120.5(6) yes
C21 C22 Ru1 73.3(4) yes
C23 C22 Ru1 70.7(4) yes
C21 C22 H221 119.8 no
C23 C22 H221 119.2 no
Ru1 C22 H221 121.2 no
C22 C23 C24 122.6(6) yes
C22 C23 Ru1 73.2(4) yes
C24 C23 Ru1 73.3(3) yes
C22 C23 H231 118.3 no
C24 C23 H231 118.8 no
Ru1 C23 H231 121.3 no
C23 C24 C25 116.9(6) yes
C23 C24 C27 121.3(6) yes
C25 C24 C27 121.7(6) yes
C23 C24 Ru1 71.0(3) yes
C25 C24 Ru1 70.3(3) yes
C27 C24 Ru1 132.0(5) yes
C24 C25 C26 121.1(6) yes
C24 C25 Ru1 73.0(3) yes
C26 C25 Ru1 72.2(4) yes
C24 C25 H251 118.8 no
C26 C25 H251 119.6 no
Ru1 C25 H251 120.5 no
C21 C26 C25 121.2(6) yes
C21 C26 Ru1 74.1(4) yes
C25 C26 Ru1 71.7(4) yes
C21 C26 H261 118.9 no
C25 C26 H261 119.6 no
Ru1 C26 H261 120.9 no
C24 C27 C28 108.2(7) yes
C24 C27 C29 113.9(7) yes
C28 C27 C29 111.5(8) yes
C24 C27 H271 107.8 no
C28 C27 H271 107.6 no
C29 C27 H271 107.7 no
C27 C28 H281 110.0 no
C27 C28 H283 108.7 no
H281 C28 H283 109.0 no
C27 C28 H282 110.3 no
H281 C28 H282 109.5 no
H283 C28 H282 109.2 no
C27 C29 H292 109.2 no
C27 C29 H291 109.0 no
H292 C29 H291 109.9 no
C27 C29 H293 109.1 no
H292 C29 H293 109.8 no
H291 C29 H293 109.8 no
C21 C30 H301 109.8 no
C21 C30 H303 109.3 no
H301 C30 H303 109.3 no
C21 C30 H302 109.9 no
H301 C30 H302 109.3 no
H303 C30 H302 109.3 no
F36 C37 F39 105.1(6) yes
F36 C37 F38 106.0(6) yes
F39 C37 F38 105.3(7) yes
F36 C37 C40 113.8(6) yes
F39 C37 C40 113.0(6) yes
F38 C37 C40 113.0(6) yes
C37 C40 C41 118.3(5) yes
C37 C40 C45 120.4(5) yes
C41 C40 C45 121.3(5) yes
C40 C41 C42 117.7(5) yes
C40 C41 H411 121.4 no
C42 C41 H411 120.9 no
C41 C42 C43 121.4(5) yes
C41 C42 C350 118.8(5) yes
C43 C42 C350 119.8(5) yes
C42 C43 C44 121.4(5) yes
C42 C43 H431 119.4 no
C44 C43 H431 119.2 no
C43 C44 C45 115.7(5) yes
C43 C44 B46 122.9(5) yes
C45 C44 B46 121.0(5) yes
C44 C45 C40 122.5(5) yes
C44 C45 H451 118.6 no
C40 C45 H451 118.9 no
C48 C47 C52 116.0(5) yes
C48 C47 B46 121.3(5) yes
C52 C47 B46 122.4(5) yes
C47 C48 C49 122.9(5) yes
C47 C48 H481 118.7 no
C49 C48 H481 118.4 no
C48 C49 C50 120.1(6) yes
C48 C49 C340 121.1(5) yes
C50 C49 C340 118.8(5) yes
C49 C50 C51 118.2(5) yes
C49 C50 H501 120.8 no
C51 C50 H501 121.0 no
C50 C51 C52 120.9(6) yes
C50 C51 C330 120.0(5) yes
C52 C51 C330 119.1(6) yes
C47 C52 C51 121.8(5) yes
C47 C52 H521 119.3 no
C51 C52 H521 118.9 no
C62 C61 C66 114.4(5) yes
C62 C61 B46 123.9(5) yes
C66 C61 B46 121.6(5) yes
C61 C62 C63 123.0(5) yes
C61 C62 H621 118.5 no
C63 C62 H621 118.5 no
C62 C63 C64 120.9(6) yes
C62 C63 C320 118.8(5) yes
C64 C63 C320 120.2(5) yes
C63 C64 C65 117.8(6) yes
C63 C64 H641 121.3 no
C65 C64 H641 120.9 no
C64 C65 C66 121.0(6) yes
C64 C65 C300 119.0(6) yes
C66 C65 C300 120.0(6) yes
C65 C66 C61 122.7(6) yes
C65 C66 H661 118.7 no
C61 C66 H661 118.6 no
C76 C75 C80 115.9(5) yes
C76 C75 B46 123.4(5) yes
C80 C75 B46 120.4(5) yes
C75 C76 C77 122.5(5) yes
C75 C76 H761 118.7 no
C77 C76 H761 118.7 no
C76 C77 C78 120.3(5) yes
C76 C77 C85 119.1(5) yes
C78 C77 C85 120.6(5) yes
C77 C78 C79 118.1(5) yes
C77 C78 H781 120.8 no
C79 C78 H781 121.1 no
C78 C79 C80 121.1(5) yes
C78 C79 C310 120.3(5) yes
C80 C79 C310 118.5(5) yes
C75 C80 C79 121.8(5) yes
C75 C80 H801 119.3 no
C79 C80 H801 118.8 no
C77 C85 F86 111.7(6) yes
C77 C85 F88 114.6(6) yes
F86 C85 F88 103.4(7) yes
C77 C85 F87 113.9(6) yes
F86 C85 F87 101.7(7) yes
F88 C85 F87 110.3(7) yes
C211 C210 C212 114.71(7) yes
C211 C210 N201 101.0(15) yes
C212 C210 N201 115.1(13) yes
C211 C210 H2101 107.9 no
C212 C210 H2101 109.1 no
N201 C210 H2101 108.6 no
C210 C211 H2321 99.4 no
C210 C211 H2112 108.0 no
H2321 C211 H2112 112.6 no
C210 C211 H2113 107.8 no
H2321 C211 H2113 114.0 no
H2112 C211 H2113 113.7 no
C210 C212 H2121 110.0 no
C210 C212 H2123 109.5 no
H2121 C212 H2123 109.5 no
C210 C212 H2122 109.1 no
H2121 C212 H2122 109.4 no
H2123 C212 H2122 109.2 no
C221 C220 C222 114.71(7) yes
C221 C220 N200 111.5(9) yes
C222 C220 N200 105.0(10) yes
C221 C220 H2201 108.3 no
C222 C220 H2201 108.9 no
N200 C220 H2201 108.2 no
C220 C221 H2212 110.2 no
C220 C221 H2213 109.7 no
H2212 C221 H2213 109.6 no
C220 C221 H2211 108.6 no
H2212 C221 H2211 109.4 no
H2213 C221 H2211 109.4 no
C220 C222 H2222 108.3 no
C220 C222 H2221 109.3 no
H2222 C222 H2221 110.1 no
C220 C222 H2223 109.2 no
H2222 C222 H2223 109.8 no
H2221 C222 H2223 110.2 no
C231 C230 C232 114.71(7) yes
C231 C230 N201 111.2(18) yes
C232 C230 N201 99.1(16) yes
C231 C230 H2301 110.3 no
C232 C230 H2301 110.7 no
N201 C230 H2301 110.4 no
C230 C231 H2311 109.9 no
C230 C231 H2313 109.7 no
H2311 C231 H2313 109.2 no
C230 C231 H2312 109.5 no
H2311 C231 H2312 109.0 no
H2313 C231 H2312 109.5 no
C230 C232 H2321 121.6 no
C230 C232 H2324 120.4 no
H2321 C232 H2324 80.1 no
C230 C232 H2322 116.6 no
H2321 C232 H2322 120.6 no
H2324 C232 H2322 81.3 no
C230 C232 H2323 117.0 no
H2321 C232 H2323 70.3 no
H2324 C232 H2323 122.5 no
H2322 C232 H2323 73.7 no
C241 C240 C242 114.69(7) yes
C241 C240 N200 110.6(10) yes
C242 C240 N200 112.4(10) yes
C241 C240 H2401 106.2 no
C242 C240 H2401 106.3 no
N200 C240 H2401 105.9 no
C240 C241 H2411 110.8 no
C240 C241 H2413 109.4 no
H2411 C241 H2413 108.7 no
C240 C241 H2412 109.7 no
H2411 C241 H2412 109.1 no
H2413 C241 H2412 109.1 no
C240 C242 H2422 109.5 no
C240 C242 H2421 109.5 no
H2422 C242 H2421 108.9 no
C240 C242 H2423 109.6 no
H2422 C242 H2423 109.6 no
H2421 C242 H2423 109.7 no
C65 C300 F302 112.5(7) yes
C65 C300 F301 115.3(6) yes
F302 C300 F301 101.79(6) yes
C65 C300 F303 121.0(6) yes
F302 C300 F303 101.81(6) yes
F301 C300 F303 101.84(6) yes
C65 C300 F306 110.8(7) yes
C65 C300 F305 114.9(6) yes
F306 C300 F305 101.81(6) yes
C65 C300 F304 122.9(6) yes
F306 C300 F304 101.82(6) yes
F305 C300 F304 101.83(6) yes
C79 C310 F312 111.3(5) yes
C79 C310 F311 113.0(5) yes
F312 C310 F311 104.83(6) yes
C79 C310 F313 116.8(6) yes
F312 C310 F313 104.86(6) yes
F311 C310 F313 104.89(6) yes
C79 C310 F314 110.4(5) yes
C79 C310 F315 113.4(5) yes
F314 C310 F315 104.81(6) yes
C79 C310 F316 117.4(5) yes
F314 C310 F316 104.87(6) yes
F315 C310 F316 104.87(6) yes
C63 C320 F325 111.7(5) yes
C63 C320 F324 112.3(6) yes
F325 C320 F324 105.08(6) yes
C63 C320 F326 116.6(5) yes
F325 C320 F326 105.08(6) yes
F324 C320 F326 105.12(6) yes
C63 C320 F322 108.8(5) yes
C63 C320 F323 116.6(5) yes
F322 C320 F323 105.11(6) yes
C63 C320 F321 115.1(6) yes
F322 C320 F321 105.12(6) yes
F323 C320 F321 105.14(6) yes
C51 C330 F332 113.8(5) yes
C51 C330 F331 115.5(6) yes
F332 C330 F331 104.25(6) yes
C51 C330 F333 113.6(6) yes
F332 C330 F333 104.27(6) yes
F331 C330 F333 104.28(6) yes
C51 C330 F335 113.8(5) yes
C51 C330 F334 114.8(5) yes
F335 C330 F334 104.27(6) yes
C51 C330 F336 114.3(6) yes
F335 C330 F336 104.25(6) yes
F334 C330 F336 104.28(6) yes
C49 C340 F341 111.8(6) yes
C49 C340 F342 111.8(6) yes
F341 C340 F342 103.88(6) yes
C49 C340 F343 120.0(6) yes
F341 C340 F343 103.91(6) yes
F342 C340 F343 103.92(6) yes
C49 C340 F344 111.8(5) yes
C49 C340 F345 114.4(5) yes
F344 C340 F345 103.90(6) yes
C49 C340 F346 117.5(5) yes
F344 C340 F346 103.91(6) yes
F345 C340 F346 103.94(6) yes
C42 C350 F352 109.7(8) yes
C42 C350 F353 109.1(8) yes
F352 C350 F353 105.95(6) yes
C42 C350 F351 119.4(9) yes
F352 C350 F351 105.94(6) yes
F353 C350 F351 105.95(6) yes
C42 C350 F354 113.3(5) yes
C42 C350 F356 111.4(5) yes
F354 C350 F356 105.96(6) yes
C42 C350 F355 113.7(5) yes
F354 C350 F355 105.96(6) yes
F356 C350 F355 105.92(6) yes
C26 Ru1 C23 76.0(2) yes
C26 Ru1 C25 36.1(2) yes
C23 Ru1 C25 64.4(2) yes
C26 Ru1 C24 65.5(2) yes
C23 Ru1 C24 35.7(2) yes
C25 Ru1 C24 36.7(2) yes
C26 Ru1 C22 64.2(2) yes
C23 Ru1 C22 36.1(3) yes
C25 Ru1 C22 76.1(2) yes
C24 Ru1 C22 65.0(3) yes
C26 Ru1 C21 36.2(3) yes
C23 Ru1 C21 64.6(3) yes
C25 Ru1 C21 65.0(3) yes
C24 Ru1 C21 77.2(3) yes
C22 Ru1 C21 35.5(3) yes
C26 Ru1 P2 158.96(19) yes
C23 Ru1 P2 96.03(15) yes
C25 Ru1 P2 154.77(18) yes
C24 Ru1 P2 118.46(16) yes
C22 Ru1 P2 97.79(17) yes
C26 Ru1 B31 106.0(2) yes
C23 Ru1 B31 165.1(4) yes
C25 Ru1 B31 108.2(3) yes
C24 Ru1 B31 131.1(3) yes
C22 Ru1 B31 158.0(3) yes
C26 Ru1 H29 93.5 no
C23 Ru1 H29 153.7 no
C25 Ru1 H29 119.5 no
C24 Ru1 H29 156.2 no
C22 Ru1 H29 117.6 no
C26 Ru1 H53 111.5 no
C23 Ru1 H53 115.6 no
C25 Ru1 H53 85.5 no
C24 Ru1 H53 87.0 no
C22 Ru1 H53 151.2 no
C21 Ru1 P2 122.82(19) yes
C21 Ru1 B31 125.7(3) yes
P2 Ru1 B31 86.75(18) yes
C21 Ru1 H29 92.7 no
P2 Ru1 H29 85.2 no
B31 Ru1 H29 41.0 no
C21 Ru1 H53 147.7 no
P2 Ru1 H53 89.5 no
B31 Ru1 H53 49.6 no
H29 Ru1 H53 90.6 no
C3 P2 C9 103.6(3) yes
C3 P2 C15 107.8(3) yes
C9 P2 C15 102.6(3) yes
C3 P2 Ru1 111.05(18) yes
C9 P2 Ru1 112.82(19) yes
C15 P2 Ru1 117.69(19) yes
Ru1 B31 N201 132.7(5) yes
Ru1 B31 H29 48.9 no
N201 B31 H29 108.5 no
Ru1 B31 H58 118.2 no
N201 B31 H58 108.0 no
H29 B31 H58 108.0 no
Ru1 B31 N200 132.3(4) yes
Ru1 B31 H29 48.9 no
N200 B31 H29 117.6 no
Ru1 B31 H58 118.2 no
N200 B31 H58 109.5 no
H29 B31 H58 108.0 no
C44 B46 C75 113.2(4) yes
C44 B46 C47 111.4(4) yes
C75 B46 C47 104.0(4) yes
C44 B46 C61 104.4(4) yes
C75 B46 C61 112.3(4) yes
C47 B46 C61 111.8(4) yes
C240 N200 C220 108.70(7) yes
C240 N200 B31 124.04(7) yes
C220 N200 B31 124.02(7) yes
C230 N201 C210 108.69(7) yes
C230 N201 B31 124.02(7) yes
C210 N201 B31 124.01(7) yes
C232 H2321 C211 144.9 no
Ru1 H29 B31 90.1 no

loop_
_geom_bond_atom_site_label_1
_geom_bond_atom_site_label_2
_geom_bond_distance
_geom_bond_publ_flag
F36 C37 1.320(7) yes
F38 C37 1.310(8) yes
F39 C37 1.313(9) yes
F86 C85 1.342(9) yes
F87 C85 1.301(9) yes
F88 C85 1.302(8) yes
F301 C300 1.342(6) yes
F302 C300 1.344(6) yes
F303 C300 1.333(5) yes
F304 C300 1.322(5) yes
F305 C300 1.326(6) yes
F306 C300 1.352(6) yes
F311 C310 1.329(5) yes
F312 C310 1.341(5) yes
F313 C310 1.320(5) yes
F314 C310 1.340(5) yes
F315 C310 1.329(5) yes
F316 C310 1.317(5) yes
F321 C320 1.327(5) yes
F322 C320 1.351(5) yes
F323 C320 1.334(5) yes
F324 C320 1.340(5) yes
F325 C320 1.355(5) yes
F326 C320 1.338(5) yes
F331 C330 1.328(5) yes
F332 C330 1.331(5) yes
F333 C330 1.326(6) yes
F334 C330 1.330(5) yes
F335 C330 1.338(5) yes
F336 C330 1.327(5) yes
F341 C340 1.338(5) yes
F342 C340 1.329(5) yes
F343 C340 1.317(5) yes
F344 C340 1.340(5) yes
F345 C340 1.327(5) yes
F346 C340 1.312(5) yes
F351 C350 1.339(6) yes
F352 C350 1.352(6) yes
F353 C350 1.345(6) yes
F354 C350 1.347(5) yes
F355 C350 1.343(5) yes
F356 C350 1.343(5) yes
C3 C4 1.532(8) yes
C3 C8 1.535(7) yes
C3 P2 1.871(6) yes
C3 H31 0.986 no
C4 C5 1.518(8) yes
C4 H42 0.969 no
C4 H41 0.965 no
C5 C6 1.521(9) yes
C5 H52 0.965 no
C5 H51 0.968 no
C6 C7 1.513(11) yes
C6 H61 0.973 no
C6 H62 0.970 no
C7 C8 1.535(9) yes
C7 H71 0.966 no
C7 H72 0.967 no
C8 H81 0.970 no
C8 H82 0.964 no
C9 C10 1.532(8) yes
C9 C14 1.528(9) yes
C9 P2 1.856(6) yes
C9 H91 0.980 no
C10 C11 1.532(10) yes
C10 H102 0.970 no
C10 H101 0.959 no
C11 C12 1.514(14) yes
C11 H112 0.968 no
C11 H111 0.976 no
C12 C13 1.517(13) yes
C12 H121 0.968 no
C12 H122 0.972 no
C13 C14 1.528(9) yes
C13 H131 0.969 no
C13 H132 0.968 no
C14 H141 0.975 no
C14 H142 0.975 no
C15 C16 1.548(8) yes
C15 C20 1.541(8) yes
C15 P2 1.852(6) yes
C15 H151 0.983 no
C16 C17 1.521(8) yes
C16 H162 0.973 no
C16 H161 0.976 no
C17 C18 1.519(11) yes
C17 H172 0.970 no
C17 H171 0.969 no
C18 C19 1.509(12) yes
C18 H181 0.972 no
C18 H182 0.973 no
C19 C20 1.529(9) yes
C19 H191 0.971 no
C19 H192 0.966 no
C20 H201 0.965 no
C20 H202 0.973 no
C21 C22 1.401(10) yes
C21 C26 1.418(10) yes
C21 C30 1.509(11) yes
C21 Ru1 2.311(6) yes
C22 C23 1.406(10) yes
C22 Ru1 2.284(6) yes
C22 H221 0.975 no
C23 C24 1.390(9) yes
C23 Ru1 2.252(6) yes
C23 H231 0.970 no
C24 C25 1.425(9) yes
C24 C27 1.528(10) yes
C24 Ru1 2.282(6) yes
C25 C26 1.395(10) yes
C25 Ru1 2.247(6) yes
C25 H251 0.975 no
C26 Ru1 2.255(6) yes
C26 H261 0.976 no
C27 C28 1.529(12) yes
C27 C29 1.502(15) yes
C27 H271 0.975 no
C28 H281 0.960 no
C28 H283 0.959 no
C28 H282 0.962 no
C29 H292 0.965 no
C29 H291 0.960 no
C29 H293 0.961 no
C30 H301 0.959 no
C30 H303 0.963 no
C30 H302 0.962 no
C37 C40 1.489(8) yes
C40 C41 1.379(8) yes
C40 C45 1.388(8) yes
C41 C42 1.380(9) yes
C41 H411 0.932 no
C42 C43 1.404(8) yes
C42 C350 1.489(6) yes
C43 C44 1.401(7) yes
C43 H431 0.931 no
C44 C45 1.396(7) yes
C44 B46 1.653(8) yes
C45 H451 0.932 no
C47 C48 1.387(7) yes
C47 C52 1.402(8) yes
C47 B46 1.641(8) yes
C48 C49 1.387(8) yes
C48 H481 0.927 no
C49 C50 1.394(9) yes
C49 C340 1.464(7) yes
C50 C51 1.383(9) yes
C50 H501 0.927 no
C51 C52 1.390(8) yes
C51 C330 1.471(7) yes
C52 H521 0.926 no
C61 C62 1.396(8) yes
C61 C66 1.390(8) yes
C61 B46 1.639(8) yes
C62 C63 1.388(8) yes
C62 H621 0.923 no
C63 C64 1.369(9) yes
C63 C320 1.484(7) yes
C64 C65 1.375(10) yes
C64 H641 0.928 no
C65 C66 1.394(8) yes
C65 C300 1.412(7) yes
C66 H661 0.927 no
C75 C76 1.385(8) yes
C75 C80 1.397(8) yes
C75 B46 1.643(8) yes
C76 C77 1.394(8) yes
C76 H761 0.931 no
C77 C78 1.390(8) yes
C77 C85 1.488(8) yes
C78 C79 1.371(9) yes
C78 H781 0.932 no
C79 C80 1.393(8) yes
C79 C310 1.484(7) yes
C80 H801 0.937 no
C210 C211 1.525(7) yes
C210 C212 1.526(7) yes
C210 N201 1.498(7) yes
C210 H2101 0.982 no
C211 H2321 1.074 no
C211 H2112 1.027 no
C211 H2113 1.050 no
C212 H2121 0.956 no
C212 H2123 0.959 no
C212 H2122 0.962 no
C220 C221 1.523(7) yes
C220 C222 1.519(7) yes
C220 N200 1.491(7) yes
C220 H2201 0.987 no
C221 H2212 0.962 no
C221 H2213 0.962 no
C221 H2211 0.965 no
C222 H2222 0.966 no
C222 H2221 0.961 no
C222 H2223 0.962 no
C230 C231 1.523(7) yes
C230 C232 1.527(7) yes
C230 N201 1.500(7) yes
C230 H2301 0.983 no
C231 H2311 0.965 no
C231 H2313 0.959 no
C231 H2312 0.961 no
C232 H2321 1.091 no
C232 H2324 1.007 no
C232 H2322 1.036 no
C232 H2323 1.056 no
C240 C241 1.525(7) yes
C240 C242 1.523(7) yes
C240 N200 1.507(6) yes
C240 H2401 0.982 no
C241 H2411 0.960 no
C241 H2413 0.959 no
C241 H2412 0.960 no
C242 H2422 0.968 no
C242 H2421 0.961 no
C242 H2423 0.967 no
Ru1 P2 2.3601(14) yes
Ru1 B31 2.249(7) yes
Ru1 H29 1.695 no
Ru1 H53 1.522 no
B31 N201 1.368(6) yes
B31 H29 1.476 no
B31 H58 1.146 no
B31 N200 1.370(6) yes
B31 H29 1.476 no
B31 H58 1.146 no

loop_
_geom_hbond_atom_site_label_D
_geom_hbond_atom_site_label_H
_geom_hbond_atom_site_label_A
_geom_hbond_angle_DHA
_geom_hbond_distance_DH
_geom_hbond_distance_HA
_geom_hbond_distance_DA
_geom_hbond_publ_flag
C211 H2321 C232 144.9(19) 1.074 1.091 2.064(13) yes
C232 H2321 C221 129.1(16) 1.091 2.306 3.111(13) yes
C221 H2212 C232 120.1(11) 0.962 2.515 3.111(13) yes
C222 H2222 C242 122.5(12) 0.966 2.285 2.920(13) yes
C240 H2401 C26 161.5(7) 0.982 2.582 3.526(13) yes
C232 H2411 C231 132(2) 0.915 1.868 2.568(13) yes
C232 H2411 C241 134(2) 0.915 0.960 1.723(13) yes
C242 H2422 C222 142.2(10) 0.968 2.094 2.920(13) yes
